data_7049086
loop_
_publ_author_name
'Bulatov, Evgeny'
'Haukka, Matti'

_publ_section_title
;
 Non-conventional synthesis and photophysical studies of platinum(ii)
 complexes with methylene bridged 2,2'-dipyridylamine derivatives.
;
_journal_issue 10
_journal_name_full 'Dalton transactions (Cambridge, England : 2003)'
_journal_page_first 3369
_journal_page_last 3379
_journal_paper_doi 10.1039/c8dt03912g
_journal_volume 48
_journal_year 2019
_chemical_formula_moiety 'C18 H14 Br2 N4 Pt'
_chemical_formula_sum 'C18 H14 Br2 N4 Pt'
_chemical_formula_weight 641.24
_chemical_name_systematic 2-cyanobenzyldi(2-pyridyl)aminedibromoplatinum(II)
_space_group_crystal_system orthorhombic
_space_group_IT_number 61
_space_group_name_Hall '-P 2ac 2ab'
_space_group_name_H-M_alt 'P b c a'
_symmetry_space_group_name_Hall '-P 2ac 2ab'
_symmetry_space_group_name_H-M 'P b c a'
_atom_sites_solution_hydrogens geom
_audit_creation_date 2018-06-18
_audit_creation_method
;
Olex2 1.2
(compiled 2015.09.30 svn.r3233 for OlexSys, GUI svn.r5103)
;
_audit_update_record
;
2018-09-21 deposited with the CCDC.
2019-02-12 downloaded from the CCDC.
;
_cell_angle_alpha 90
_cell_angle_beta 90
_cell_angle_gamma 90
_cell_formula_units_Z 8
_cell_length_a 13.1641(6)
_cell_length_b 15.8672(7)
_cell_length_c 17.2994(7)
_cell_measurement_reflns_used 2749
_cell_measurement_temperature 120.00(10)
_cell_measurement_theta_max 28.0520
_cell_measurement_theta_min 2.3570
_cell_volume 3613.5(3)
_computing_cell_refinement 'CrysAlisPro 1.171.38.43 (Rigaku OD, 2015)'
_computing_data_collection 'CrysAlisPro 1.171.38.43 (Rigaku OD, 2015)'
_computing_data_reduction 'CrysAlisPro 1.171.38.43 (Rigaku OD, 2015)'
_computing_molecular_graphics 'Olex2 (Dolomanov et al., 2009)'
_computing_publication_material 'Olex2 (Dolomanov et al., 2009)'
_computing_structure_refinement 'ShelXL (Sheldrick, 2015)'
_computing_structure_solution 'ShelXT (Sheldrick, 2015)'
_diffrn_ambient_environment N~2~
_diffrn_ambient_temperature 120.00(10)
_diffrn_detector 'CCD plate'
_diffrn_detector_area_resol_mean 8.0053
_diffrn_detector_type Eos
_diffrn_measured_fraction_theta_full 0.996
_diffrn_measured_fraction_theta_max 0.996
_diffrn_measurement_details
;
List of Runs (angles in degrees, time in seconds):

  # Type    Start    End  Width  t~exp~   \w     \q     \k     \f   Frames
#--------------------------------------------------------------------------
  1  \w     -1.00  25.00   1.00  205.00    --  -16.91 -99.00 150.00   26
  2  \w    -20.00  85.00   1.00  205.00    --   18.01  19.00-180.00  105
;
_diffrn_measurement_device 'four-circle diffractometer'
_diffrn_measurement_device_type 'SuperNova, Single source at offset, Eos'
_diffrn_measurement_method '\w scans'
_diffrn_orient_matrix_type 'CrysAlisPro convention (1999,Acta A55,543-557)'
_diffrn_orient_matrix_UB_11 0.0226285000
_diffrn_orient_matrix_UB_12 -0.0383735000
_diffrn_orient_matrix_UB_13 -0.0120693000
_diffrn_orient_matrix_UB_21 0.0487961000
_diffrn_orient_matrix_UB_22 0.0185684000
_diffrn_orient_matrix_UB_23 0.0034497000
_diffrn_orient_matrix_UB_31 0.0027381000
_diffrn_orient_matrix_UB_32 -0.0134568000
_diffrn_orient_matrix_UB_33 0.0390507000
_diffrn_radiation_monochromator mirror
_diffrn_radiation_probe x-ray
_diffrn_radiation_type MoK\a
_diffrn_radiation_wavelength 0.71073
_diffrn_reflns_av_R_equivalents 0.0366
_diffrn_reflns_av_unetI/netI 0.0538
_diffrn_reflns_Laue_measured_fraction_full 0.996
_diffrn_reflns_Laue_measured_fraction_max 0.996
_diffrn_reflns_limit_h_max 11
_diffrn_reflns_limit_h_min -16
_diffrn_reflns_limit_k_max 12
_diffrn_reflns_limit_k_min -19
_diffrn_reflns_limit_l_max 13
_diffrn_reflns_limit_l_min -21
_diffrn_reflns_number 8088
_diffrn_reflns_point_group_measured_fraction_full 0.996
_diffrn_reflns_point_group_measured_fraction_max 0.996
_diffrn_reflns_theta_full 25.680
_diffrn_reflns_theta_max 25.680
_diffrn_reflns_theta_min 2.330
_diffrn_source 'micro-focus sealed X-ray tube'
_diffrn_source_type 'SuperNova (Mo) X-ray Source'
_exptl_absorpt_coefficient_mu 12.198
_exptl_absorpt_correction_T_max 0.954
_exptl_absorpt_correction_T_min 0.835
_exptl_absorpt_correction_type gaussian
_exptl_absorpt_process_details
;
CrysAlisPro 1.171.38.43 (Rigaku Oxford Diffraction, 2015)
Numerical absorption correction based on gaussian integration over
            a multifaceted crystal model
Empirical absorption correction using spherical harmonics,
 implemented in SCALE3 ABSPACK scaling algorithm.
;
_exptl_crystal_colour colourless
_exptl_crystal_colour_primary colourless
_exptl_crystal_density_diffrn 2.357
_exptl_crystal_description needle
_exptl_crystal_F_000 2384
_exptl_crystal_size_max 0.141
_exptl_crystal_size_mid 0.051
_exptl_crystal_size_min 0.033
_refine_diff_density_max 0.743
_refine_diff_density_min -0.706
_refine_diff_density_rms 0.160
_refine_ls_extinction_method none
_refine_ls_goodness_of_fit_ref 0.980
_refine_ls_hydrogen_treatment constr
_refine_ls_matrix_type full
_refine_ls_number_parameters 226
_refine_ls_number_reflns 3414
_refine_ls_number_restraints 0
_refine_ls_restrained_S_all 0.980
_refine_ls_R_factor_all 0.0496
_refine_ls_R_factor_gt 0.0289
_refine_ls_shift/su_max 0.001
_refine_ls_shift/su_mean 0.000
_refine_ls_structure_factor_coef Fsqd
_refine_ls_weighting_details 'w=1/[\s^2^(Fo^2^)+(0.0083P)^2^] where P=(Fo^2^+2Fc^2^)/3'
_refine_ls_weighting_scheme calc
_refine_ls_wR_factor_gt 0.0411
_refine_ls_wR_factor_ref 0.0462
_reflns_Friedel_coverage 0.000
_reflns_number_gt 2591
_reflns_number_total 3414
_reflns_threshold_expression 'I > 2\s(I)'
_cod_data_source_file c8dt03912g2.cif
_cod_data_source_block eb206_g
_cod_depositor_comments 'Adding full bibliography for 7049077--7049089.cif.'
_cod_database_code 7049086
_chemical_oxdiff_formula 'C36 H28 N8 Br2 Pt1'
_chemical_oxdiff_usercomment 'colorless needle'
_shelx_space_group_comment
;
The symmetry employed for this shelxl refinement is uniquely defined
by the following loop, which should always be used as a source of
symmetry information in preference to the above space-group names.
They are only intended as comments.
;
_shelx_estimated_absorpt_t_max 0.689
_shelx_estimated_absorpt_t_min 0.278
_reflns_odcompleteness_completeness 99.12
_reflns_odcompleteness_iscentric 1
_reflns_odcompleteness_theta 25.63
_olex2_refinement_description
;
1. Fixed Uiso
 At 1.2 times of:
  All C(H) groups, All C(H,H) groups
2.a Secondary CH2 refined with riding coordinates:
 C11(H11A,H11B)
2.b Aromatic/amide H refined with riding coordinates:
 C2(H2), C3(H3), C4(H4), C5(H5), C7(H7), C8(H8), C9(H9), C10(H10), C14(H14),
 C15(H15), C16(H16), C17(H17)
;
_shelx_shelxl_version_number 2014/7
_ins_header
;
TITL EB206_g in Pbca 
REM Pbca (#61 in standard setting)
CELL 0.71073  13.164108  15.867233  17.299430  90.0000  90.0000  90.0000
ZERR    4.00   0.000556   0.000733   0.000709   0.0000   0.0000   0.0000
LATT  1
SYMM -x+1/2,-y, z+1/2 
SYMM -x, y+1/2,-z+1/2 
SYMM  x+1/2,-y+1/2,-z 
SFAC C H N Br Pt
UNIT 144.00 112.00 32.00 8.00 4.00
TREF
HKLF 4
END
;
_olex2_submission_special_instructions 'No special instructions were received'
_oxdiff_exptl_absorpt_empirical_details
;
Empirical correction (ABSPACK) includes:
- Absorption correction using spherical harmonics
- Frame scaling
;
_oxdiff_exptl_absorpt_empirical_full_max 1.328
_oxdiff_exptl_absorpt_empirical_full_min 0.838

loop_
_space_group_symop_operation_xyz
'x, y, z'
'-x+1/2, -y, z+1/2'
'-x, y+1/2, -z+1/2'
'x+1/2, -y+1/2, -z'
'-x, -y, -z'
'x-1/2, y, -z-1/2'
'x, -y-1/2, z-1/2'
'-x-1/2, y-1/2, z'

loop_
_atom_site_label
_atom_site_type_symbol
_atom_site_fract_x
_atom_site_fract_y
_atom_site_fract_z
_atom_site_U_iso_or_equiv
_atom_site_adp_type
_atom_site_occupancy
_atom_site_site_symmetry_order
_atom_site_calc_flag
_atom_site_refinement_flags_posn
Pt1 Pt 0.42865(2) 0.84864(2) 0.71483(2) 0.01390(7) Uani 1 1 d .
Br1 Br 0.31315(5) 0.93909(4) 0.64388(3) 0.02263(15) Uani 1 1 d .
Br2 Br 0.43502(5) 0.95150(4) 0.81830(3) 0.02131(15) Uani 1 1 d .
N1 N 0.4233(3) 0.7598(3) 0.6314(2) 0.0149(11) Uani 1 1 d .
N2 N 0.5190(4) 0.7686(3) 0.7738(2) 0.0165(11) Uani 1 1 d .
N3 N 0.4153(3) 0.6577(3) 0.7293(2) 0.0131(10) Uani 1 1 d .
N4 N 0.3768(5) 0.4251(4) 0.9107(4) 0.0518(19) Uani 1 1 d .
C1 C 0.4119(4) 0.6783(4) 0.6505(3) 0.0163(14) Uani 1 1 d .
C2 C 0.3957(4) 0.6169(4) 0.5941(3) 0.0195(14) Uani 1 1 d .
H2 H 0.3871 0.5596 0.6085 0.023 Uiso 1 1 calc R
C3 C 0.3921(5) 0.6401(4) 0.5171(3) 0.0244(15) Uani 1 1 d .
H3 H 0.3794 0.5995 0.4780 0.029 Uiso 1 1 calc R
C4 C 0.4074(4) 0.7237(4) 0.4985(3) 0.0231(16) Uani 1 1 d .
H4 H 0.4054 0.7410 0.4460 0.028 Uiso 1 1 calc R
C5 C 0.4253(5) 0.7814(4) 0.5551(3) 0.0203(14) Uani 1 1 d .
H5 H 0.4396 0.8381 0.5412 0.024 Uiso 1 1 calc R
C6 C 0.4937(4) 0.6862(3) 0.7780(3) 0.0139(13) Uani 1 1 d .
C7 C 0.5426(4) 0.6326(4) 0.8287(3) 0.0191(14) Uani 1 1 d .
H7 H 0.5223 0.5753 0.8324 0.023 Uiso 1 1 calc R
C8 C 0.6205(4) 0.6624(4) 0.8737(3) 0.0207(14) Uani 1 1 d .
H8 H 0.6532 0.6264 0.9098 0.025 Uiso 1 1 calc R
C9 C 0.6512(4) 0.7457(4) 0.8658(3) 0.0194(14) Uani 1 1 d .
H9 H 0.7069 0.7672 0.8946 0.023 Uiso 1 1 calc R
C10 C 0.5991(4) 0.7955(4) 0.8157(3) 0.0180(14) Uani 1 1 d .
H10 H 0.6204 0.8523 0.8098 0.022 Uiso 1 1 calc R
C11 C 0.3519(4) 0.5879(3) 0.7580(3) 0.0168(14) Uani 1 1 d .
H11A H 0.3958 0.5395 0.7716 0.020 Uiso 1 1 calc R
H11B H 0.3046 0.5697 0.7168 0.020 Uiso 1 1 calc R
C12 C 0.2923(4) 0.6147(4) 0.8279(3) 0.0142(13) Uani 1 1 d .
C13 C 0.2785(4) 0.5635(4) 0.8923(3) 0.0210(14) Uani 1 1 d .
C14 C 0.2145(5) 0.5884(4) 0.9521(3) 0.0301(17) Uani 1 1 d .
H14 H 0.2057 0.5526 0.9956 0.036 Uiso 1 1 calc R
C15 C 0.1641(5) 0.6640(4) 0.9489(3) 0.0314(18) Uani 1 1 d .
H15 H 0.1187 0.6798 0.9890 0.038 Uiso 1 1 calc R
C16 C 0.1801(5) 0.7171(4) 0.8867(3) 0.0328(17) Uani 1 1 d .
H16 H 0.1473 0.7704 0.8850 0.039 Uiso 1 1 calc R
C17 C 0.2430(5) 0.6931(4) 0.8272(3) 0.0233(15) Uani 1 1 d .
H17 H 0.2533 0.7303 0.7848 0.028 Uiso 1 1 calc R
C18 C 0.3332(5) 0.4849(5) 0.8995(4) 0.0325(18) Uani 1 1 d .

loop_
_atom_site_aniso_label
_atom_site_aniso_U_11
_atom_site_aniso_U_22
_atom_site_aniso_U_33
_atom_site_aniso_U_23
_atom_site_aniso_U_13
_atom_site_aniso_U_12
Pt1 0.01165(11) 0.01211(13) 0.01795(11) -0.00191(11) 0.00159(10) -0.00088(11)
Br1 0.0196(3) 0.0157(3) 0.0326(3) -0.0003(3) -0.0036(3) 0.0023(3)
Br2 0.0268(4) 0.0157(3) 0.0215(3) -0.0047(3) 0.0057(3) -0.0014(3)
N1 0.011(3) 0.017(3) 0.017(2) 0.001(2) -0.003(2) 0.002(2)
N2 0.012(3) 0.017(3) 0.020(2) 0.000(2) 0.001(2) -0.003(2)
N3 0.014(3) 0.010(3) 0.016(2) 0.000(2) -0.0026(19) -0.003(2)
N4 0.046(5) 0.031(4) 0.079(4) 0.022(4) 0.011(4) -0.002(3)
C1 0.014(3) 0.016(3) 0.019(3) 0.000(3) -0.002(2) -0.003(3)
C2 0.017(4) 0.018(4) 0.023(3) -0.005(3) 0.001(3) -0.002(3)
C3 0.021(4) 0.029(4) 0.024(3) -0.011(3) -0.007(3) -0.003(3)
C4 0.015(4) 0.036(4) 0.018(3) 0.000(3) -0.005(3) -0.001(3)
C5 0.017(3) 0.026(4) 0.019(3) 0.004(3) -0.003(3) 0.004(3)
C6 0.014(3) 0.013(3) 0.014(3) -0.002(3) 0.002(3) 0.000(3)
C7 0.015(3) 0.014(4) 0.027(3) -0.002(3) 0.000(3) -0.003(3)
C8 0.023(4) 0.025(4) 0.014(3) -0.003(3) -0.005(3) 0.011(3)
C9 0.013(3) 0.023(4) 0.022(3) -0.009(3) -0.004(3) 0.004(3)
C10 0.018(4) 0.019(4) 0.017(3) -0.010(3) 0.005(3) -0.002(3)
C11 0.018(4) 0.010(3) 0.022(3) 0.000(3) -0.002(3) -0.004(3)
C12 0.008(3) 0.017(3) 0.018(3) -0.003(3) -0.002(2) -0.007(3)
C13 0.013(3) 0.024(4) 0.026(3) -0.002(3) -0.003(3) -0.005(3)
C14 0.021(4) 0.048(5) 0.021(3) -0.001(3) 0.001(3) -0.011(4)
C15 0.019(4) 0.049(5) 0.026(3) -0.023(4) 0.000(3) -0.010(4)
C16 0.016(4) 0.039(5) 0.044(4) -0.019(4) -0.007(3) 0.000(3)
C17 0.015(4) 0.029(4) 0.025(3) -0.008(3) -0.006(3) 0.005(3)
C18 0.028(5) 0.034(5) 0.035(4) 0.009(4) 0.003(3) -0.015(4)

loop_
_atom_type_symbol
_atom_type_description
_atom_type_scat_dispersion_real
_atom_type_scat_dispersion_imag
_atom_type_scat_source
C C 0.0033 0.0016 'International Tables Vol C Tables 4.2.6.8 and 6.1.1.4'
H H 0.0000 0.0000 'International Tables Vol C Tables 4.2.6.8 and 6.1.1.4'
Br Br -0.2901 2.4595 'International Tables Vol C Tables 4.2.6.8 and 6.1.1.4'
N N 0.0061 0.0033 'International Tables Vol C Tables 4.2.6.8 and 6.1.1.4'
Pt Pt -1.7033 8.3905 'International Tables Vol C Tables 4.2.6.8 and 6.1.1.4'

loop_
_exptl_crystal_face_index_h
_exptl_crystal_face_index_k
_exptl_crystal_face_index_l
_exptl_crystal_face_perp_dist
1 2 -5 0.0167
-1 -2 5 0.0167
5 1 1 0.0633
-5 -1 -1 0.0633
-1 5 0 0.0187
1 -5 0 0.0187

loop_
_geom_angle_atom_site_label_1
_geom_angle_atom_site_label_2
_geom_angle_atom_site_label_3
_geom_angle
Br2 Pt1 Br1 89.83(2)
N1 Pt1 Br1 91.71(12)
N1 Pt1 Br2 178.02(12)
N2 Pt1 Br1 176.94(13)
N2 Pt1 Br2 91.72(12)
N2 Pt1 N1 86.69(17)
C1 N1 Pt1 120.0(3)
C1 N1 C5 118.9(5)
C5 N1 Pt1 121.0(4)
C6 N2 Pt1 119.4(4)
C10 N2 Pt1 122.2(4)
C10 N2 C6 118.0(5)
C1 N3 C6 122.0(4)
C1 N3 C11 119.0(4)
C6 N3 C11 117.1(4)
N1 C1 N3 117.4(5)
N1 C1 C2 121.2(5)
C2 C1 N3 121.4(5)
C1 C2 H2 120.3
C3 C2 C1 119.5(5)
C3 C2 H2 120.3
C2 C3 H3 120.8
C4 C3 C2 118.5(5)
C4 C3 H3 120.8
C3 C4 H4 119.9
C5 C4 C3 120.3(5)
C5 C4 H4 119.9
N1 C5 H5 119.2
C4 C5 N1 121.5(6)
C4 C5 H5 119.2
N2 C6 N3 117.4(5)
N2 C6 C7 121.0(5)
C7 C6 N3 121.6(5)
C6 C7 H7 120.1
C8 C7 C6 119.7(5)
C8 C7 H7 120.1
C7 C8 H8 120.3
C7 C8 C9 119.3(5)
C9 C8 H8 120.3
C8 C9 H9 121.0
C10 C9 C8 118.0(5)
C10 C9 H9 121.0
N2 C10 C9 123.6(6)
N2 C10 H10 118.2
C9 C10 H10 118.2
N3 C11 H11A 109.5
N3 C11 H11B 109.5
N3 C11 C12 110.7(4)
H11A C11 H11B 108.1
C12 C11 H11A 109.5
C12 C11 H11B 109.5
C13 C12 C11 123.2(5)
C13 C12 C17 117.6(5)
C17 C12 C11 119.1(5)
C12 C13 C18 120.5(5)
C14 C13 C12 120.6(6)
C14 C13 C18 118.9(6)
C13 C14 H14 119.7
C15 C14 C13 120.7(6)
C15 C14 H14 119.7
C14 C15 H15 120.3
C14 C15 C16 119.4(6)
C16 C15 H15 120.3
C15 C16 H16 119.8
C17 C16 C15 120.4(6)
C17 C16 H16 119.8
C12 C17 H17 119.4
C16 C17 C12 121.2(6)
C16 C17 H17 119.4
N4 C18 C13 174.9(8)

loop_
_geom_bond_atom_site_label_1
_geom_bond_atom_site_label_2
_geom_bond_distance
Pt1 Br1 2.4244(6)
Pt1 Br2 2.4237(6)
Pt1 N1 2.019(4)
Pt1 N2 2.017(5)
N1 C1 1.342(7)
N1 C5 1.364(6)
N2 C6 1.350(6)
N2 C10 1.349(7)
N3 C1 1.402(6)
N3 C6 1.407(6)
N3 C11 1.472(6)
N4 C18 1.126(8)
C1 C2 1.396(7)
C2 H2 0.9500
C2 C3 1.383(7)
C3 H3 0.9500
C3 C4 1.379(8)
C4 H4 0.9500
C4 C5 1.362(7)
C5 H5 0.9500
C6 C7 1.382(7)
C7 H7 0.9500
C7 C8 1.372(7)
C8 H8 0.9500
C8 C9 1.388(8)
C9 H9 0.9500
C9 C10 1.359(7)
C10 H10 0.9500
C11 H11A 0.9900
C11 H11B 0.9900
C11 C12 1.502(7)
C12 C13 1.392(7)
C12 C17 1.404(7)
C13 C14 1.391(8)
C13 C18 1.446(9)
C14 H14 0.9500
C14 C15 1.372(8)
C15 H15 0.9500
C15 C16 1.383(8)
C16 H16 0.9500
C16 C17 1.375(8)
C17 H17 0.9500

loop_
_geom_torsion_atom_site_label_1
_geom_torsion_atom_site_label_2
_geom_torsion_atom_site_label_3
_geom_torsion_atom_site_label_4
_geom_torsion
Pt1 N1 C1 N3 -6.8(7)
Pt1 N1 C1 C2 172.2(4)
Pt1 N1 C5 C4 -170.6(4)
Pt1 N2 C6 N3 11.1(6)
Pt1 N2 C6 C7 -168.2(4)
Pt1 N2 C10 C9 168.9(4)
N1 C1 C2 C3 0.5(8)
N2 C6 C7 C8 -2.4(8)
N3 C1 C2 C3 179.5(5)
N3 C6 C7 C8 178.3(5)
N3 C11 C12 C13 -138.9(5)
N3 C11 C12 C17 44.9(7)
C1 N1 C5 C4 5.7(8)
C1 N3 C6 N2 47.0(7)
C1 N3 C6 C7 -133.6(6)
C1 N3 C11 C12 -130.2(5)
C1 C2 C3 C4 1.6(8)
C2 C3 C4 C5 -0.1(9)
C3 C4 C5 N1 -3.6(9)
C5 N1 C1 N3 176.9(5)
C5 N1 C1 C2 -4.2(8)
C6 N2 C10 C9 -4.8(8)
C6 N3 C1 N1 -49.6(7)
C6 N3 C1 C2 131.4(6)
C6 N3 C11 C12 65.1(6)
C6 C7 C8 C9 -1.9(8)
C7 C8 C9 C10 2.8(8)
C8 C9 C10 N2 0.6(8)
C10 N2 C6 N3 -175.0(5)
C10 N2 C6 C7 5.7(8)
C11 N3 C1 N1 146.5(5)
C11 N3 C1 C2 -32.5(8)
C11 N3 C6 N2 -148.7(5)
C11 N3 C6 C7 30.6(7)
C11 C12 C13 C14 -173.7(5)
C11 C12 C13 C18 8.5(9)
C11 C12 C17 C16 174.0(5)
C12 C13 C14 C15 -0.3(9)
C13 C12 C17 C16 -2.5(9)
C13 C14 C15 C16 -2.2(10)
C14 C15 C16 C17 2.3(9)
C15 C16 C17 C12 0.1(9)
C17 C12 C13 C14 2.6(8)
C17 C12 C13 C18 -175.2(6)
C18 C13 C14 C15 177.6(6)

loop_
_exptl_oxdiff_crystal_face_indexfrac_h
_exptl_oxdiff_crystal_face_indexfrac_k
_exptl_oxdiff_crystal_face_indexfrac_l
_exptl_oxdiff_crystal_face_x
_exptl_oxdiff_crystal_face_y
_exptl_oxdiff_crystal_face_z
1.0000 2.0000 -5.0000 0.0062 0.0687 -0.2194
-1.0000 -2.0000 5.0000 -0.0062 -0.0687 0.2194
5.0000 1.0000 1.0000 0.0627 0.2660 0.0393
-5.0000 -1.0000 -1.0000 -0.0627 -0.2660 -0.0393
-1.0000 5.0000 -0.0000 -0.2145 0.0440 -0.0700
1.0000 -5.0000 0.0000 0.2145 -0.0440 0.0700
